data_7211479
loop_
_publ_author_name
'Sim\~oes, Tatiana R. G.'
'do Pim, Walace D.'
'Silva, Ingrid F.'
'Oliveira, Willian X. C.'
'Pinheiro, Carlos B.'
'Pereira, Cynthia L. M.'
'Lloret, Francesc'
'Julve, Miguel'
'Stumpf, Humberto O.'

_publ_section_title
;
 Solvent-driven dimensionality control in molecular systems containing
 CuII, 2,2&#x2032;-bipyridine and an oxamato-based ligand
;
_journal_issue 47
_journal_name_full CrystEngComm
_journal_page_first 10165
_journal_paper_doi 10.1039/c3ce41783b
_journal_volume 15
_journal_year 2013
_chemical_formula_sum 'C21 H17 Cu N4 O7 S'
_chemical_formula_weight 532.99
_space_group_IT_number 54
_symmetry_cell_setting orthorhombic
_symmetry_space_group_name_Hall '-P 2a 2ac'
_symmetry_space_group_name_H-M 'P c c a'
_atom_sites_solution_hydrogens geom
_atom_sites_solution_primary direct
_atom_sites_solution_secondary difmap
_audit_creation_method SHELXL-97
_audit_update_record
;
2013-04-04 # Formatted by publCIF
;
_cell_angle_alpha 90.00
_cell_angle_beta 90.00
_cell_angle_gamma 90.00
_cell_formula_units_Z 4
_cell_length_a 13.5402(8)
_cell_length_b 11.3945(7)
_cell_length_c 16.0434(9)
_cell_measurement_reflns_used 2216
_cell_measurement_temperature 293(2)
_cell_measurement_theta_max 29.3887
_cell_measurement_theta_min 1.9641
_cell_volume 2475.2(3)
_computing_cell_refinement
;
'Wed Feb 13 10:57:06 2013'
;
_computing_data_collection
;
'Wed Feb 13 10:57:06 2013'
;
_computing_data_reduction
;
'Wed Feb 13 10:57:06 2013'
;
_computing_structure_refinement 'SHELXL-97 (Sheldrick, 1997)'
_computing_structure_solution 'SHELXS-97 (Sheldrick, 1990)'
_diffrn_ambient_temperature 293(2)
_diffrn_detector_area_resol_mean 10.4186
_diffrn_measured_fraction_theta_full 1.000
_diffrn_measured_fraction_theta_max 1.000
_diffrn_measurement_device_type 'Xcalibur, Atlas, Gemini ultra'
_diffrn_measurement_method '\w scans'
_diffrn_radiation_monochromator graphite
_diffrn_radiation_source 'fine-focus sealed tube'
_diffrn_radiation_type MoK\a
_diffrn_radiation_wavelength 0.71073
_diffrn_reflns_av_R_equivalents 0.0484
_diffrn_reflns_av_sigmaI/netI 0.0411
_diffrn_reflns_limit_h_max 16
_diffrn_reflns_limit_h_min -16
_diffrn_reflns_limit_k_max 14
_diffrn_reflns_limit_k_min -14
_diffrn_reflns_limit_l_max 20
_diffrn_reflns_limit_l_min -19
_diffrn_reflns_number 13505
_diffrn_reflns_theta_full 26.37
_diffrn_reflns_theta_max 26.37
_diffrn_reflns_theta_min 2.54
_exptl_absorpt_coefficient_mu 1.013
_exptl_absorpt_correction_T_max 0.909
_exptl_absorpt_correction_T_min 0.686
_exptl_absorpt_correction_type analytical
_exptl_absorpt_process_details
;
'Wed Feb 13 10:57:06 2013'
;
_exptl_crystal_colour 'Light Blue'
_exptl_crystal_density_diffrn 1.430
_exptl_crystal_density_method 'not measured'
_exptl_crystal_description Platlet
_exptl_crystal_F_000 1088
_exptl_crystal_size_max 0.7155
_exptl_crystal_size_mid 0.1459
_exptl_crystal_size_min 0.0893
_refine_diff_density_max 0.602
_refine_diff_density_min -0.278
_refine_diff_density_rms 0.091
_refine_ls_extinction_coef 0.0026(7)
_refine_ls_extinction_expression Fc^*^=kFc[1+0.001xFc^2^\l^3^/sin(2\q)]^-1/4^
_refine_ls_extinction_method SHELXL
_refine_ls_goodness_of_fit_ref 0.816
_refine_ls_hydrogen_treatment mixed
_refine_ls_matrix_type full
_refine_ls_number_parameters 177
_refine_ls_number_reflns 2536
_refine_ls_number_restraints 0
_refine_ls_restrained_S_all 0.816
_refine_ls_R_factor_all 0.0777
_refine_ls_R_factor_gt 0.0484
_refine_ls_shift/su_max 0.002
_refine_ls_shift/su_mean 0.000
_refine_ls_structure_factor_coef Fsqd
_refine_ls_weighting_details 'calc w=1/[\s^2^(Fo^2^)+(0.1030P)^2^+4.2133P] where P=(Fo^2^+2Fc^2^)/3'
_refine_ls_weighting_scheme calc
_refine_ls_wR_factor_gt 0.1289
_refine_ls_wR_factor_ref 0.1578
_reflns_number_gt 1756
_reflns_number_total 2536
_reflns_threshold_expression >2sigma(I)
_cod_data_source_file c3ce41783b.txt
_cod_data_source_block '[Cu(bipy)(mpba)]chain'
_cod_database_code 7211479

loop_
_symmetry_equiv_pos_as_xyz
'x, y, z'
'-x+1/2, -y, z'
'-x, y, -z+1/2'
'x+1/2, -y, -z+1/2'
'-x, -y, -z'
'x-1/2, y, -z'
'x, -y, z-1/2'
'-x-1/2, y, z-1/2'

loop_
_atom_site_label
_atom_site_type_symbol
_atom_site_fract_x
_atom_site_fract_y
_atom_site_fract_z
_atom_site_U_iso_or_equiv
_atom_site_adp_type
_atom_site_occupancy
_atom_site_symmetry_multiplicity
_atom_site_calc_flag
_atom_site_refinement_flags
Cu1 Cu 0.7500 0.5000 0.19142(3) 0.0413(3) Uani 1 2 d S
S1 S 0.7077(4) 0.0044(6) 0.0055(2) 0.147(2) Uani 0.50 1 d P
O4 O 0.7500 0.0000 -0.0773(3) 0.0627(11) Uani 1 2 d S
O2 O 0.66040(19) 0.2598(2) 0.35924(18) 0.0575(7) Uani 1 1 d .
O3 O 0.83971(18) 0.3275(2) 0.21168(17) 0.0511(7) Uani 1 1 d .
O1 O 0.67072(18) 0.4156(2) 0.27631(15) 0.0460(6) Uani 1 1 d .
N2 N 0.8306(2) 0.1720(2) 0.30047(18) 0.0394(7) Uani 1 1 d .
H2 H 0.7962 0.1414 0.3399 0.047 Uiso 1 1 calc R
N1 N 0.6684(2) 0.4388(2) 0.09661(17) 0.0396(7) Uani 1 1 d .
C4 C 0.9175(2) 0.1114(3) 0.2751(2) 0.0390(8) Uani 1 1 d .
C3 C 1.0000 0.1729(4) 0.2500 0.0360(10) Uani 1 2 d S
H3A H 1.0000 0.2545 0.2500 0.043 Uiso 1 2 calc SR
C7 C 0.7027(3) 0.4668(3) 0.0209(2) 0.0380(8) Uani 1 1 d .
C5 C 0.9170(3) -0.0096(3) 0.2769(3) 0.0596(12) Uani 1 1 d .
H5 H 0.8618 -0.0504 0.2958 0.071 Uiso 1 1 calc R
C8 C 0.6515(3) 0.4359(3) -0.0510(2) 0.0441(9) Uani 1 1 d .
H8 H 0.6752 0.4575 -0.1033 0.053 Uiso 1 1 calc R
C6 C 1.0000 -0.0690(5) 0.2500 0.074(2) Uani 1 2 d S
H6 H 1.0000 -0.1506 0.2500 0.089 Uiso 1 2 calc SR
C11 C 0.5833(3) 0.3799(4) 0.1026(2) 0.0515(9) Uani 1 1 d .
H11 H 0.5587 0.3631 0.1554 0.062 Uiso 1 1 calc R
C2 C 0.7983(2) 0.2729(3) 0.2675(2) 0.0365(7) Uani 1 1 d .
C1 C 0.7001(3) 0.3188(3) 0.3051(2) 0.0383(8) Uani 1 1 d .
C9 C 0.5648(3) 0.3725(4) -0.0434(2) 0.0506(10) Uani 1 1 d .
H9 H 0.5299 0.3500 -0.0907 0.061 Uiso 1 1 calc R
C10 C 0.5307(3) 0.3431(4) 0.0342(3) 0.0559(10) Uani 1 1 d .
H10 H 0.4732 0.2993 0.0405 0.067 Uiso 1 1 calc R
C12 C 0.758(3) -0.097(4) 0.073(2) 0.109(14) Uani 0.25 1 d P
H12A H 0.7202 -0.1683 0.0711 0.163 Uiso 0.25 1 calc PR
H12B H 0.7567 -0.0663 0.1289 0.163 Uiso 0.25 1 calc PR
H12C H 0.8250 -0.1132 0.0573 0.163 Uiso 0.25 1 calc PR
C13 C 0.787(4) 0.118(4) 0.0510(19) 0.119(17) Uani 0.25 1 d P
H13A H 0.8546 0.0958 0.0450 0.178 Uiso 0.25 1 calc PR
H13B H 0.7711 0.1268 0.1090 0.178 Uiso 0.25 1 calc PR
H13C H 0.7754 0.1911 0.0227 0.178 Uiso 0.25 1 calc PR

loop_
_atom_site_aniso_label
_atom_site_aniso_U_11
_atom_site_aniso_U_22
_atom_site_aniso_U_33
_atom_site_aniso_U_23
_atom_site_aniso_U_13
_atom_site_aniso_U_12
Cu1 0.0462(4) 0.0442(4) 0.0335(4) 0.000 0.000 0.0089(3)
S1 0.167(5) 0.201(4) 0.073(2) 0.017(3) 0.037(2) 0.043(5)
O4 0.079(3) 0.060(3) 0.049(2) 0.000 0.000 -0.001(2)
O2 0.0501(16) 0.0483(15) 0.0741(19) 0.0065(14) 0.0254(14) 0.0034(12)
O3 0.0462(15) 0.0471(14) 0.0599(16) 0.0137(12) 0.0177(12) 0.0143(12)
O1 0.0466(14) 0.0519(15) 0.0394(13) -0.0006(11) 0.0084(11) 0.0170(12)
N2 0.0326(15) 0.0341(14) 0.0514(17) 0.0028(12) 0.0108(13) -0.0023(12)
N1 0.0399(16) 0.0431(16) 0.0357(15) -0.0004(12) 0.0043(12) 0.0049(13)
C4 0.0328(17) 0.0312(16) 0.053(2) 0.0002(14) 0.0037(16) 0.0025(13)
C3 0.033(2) 0.026(2) 0.049(3) 0.000 0.001(2) 0.000
C7 0.0391(18) 0.0342(17) 0.0407(19) -0.0005(14) 0.0005(16) 0.0063(14)
C5 0.040(2) 0.0329(18) 0.105(4) 0.006(2) 0.020(2) -0.0034(16)
C8 0.045(2) 0.049(2) 0.0380(19) -0.0028(15) 0.0038(15) 0.0010(17)
C6 0.057(4) 0.027(3) 0.139(7) 0.000 0.028(4) 0.000
C11 0.048(2) 0.060(2) 0.046(2) 0.0037(18) 0.0103(18) -0.0015(18)
C2 0.0338(17) 0.0343(16) 0.0415(19) -0.0027(14) 0.0042(15) 0.0018(14)
C1 0.0351(19) 0.0360(17) 0.0440(19) -0.0094(15) 0.0034(15) 0.0039(15)
C9 0.044(2) 0.061(2) 0.047(2) -0.0111(18) -0.0011(17) -0.0034(18)
C10 0.049(2) 0.058(2) 0.060(2) -0.005(2) 0.006(2) -0.0103(19)
C12 0.15(3) 0.13(3) 0.05(2) 0.06(2) -0.033(16) -0.01(2)
C13 0.23(6) 0.097(18) 0.025(14) -0.027(12) 0.022(19) -0.05(3)

loop_
_atom_type_symbol
_atom_type_description
_atom_type_scat_dispersion_real
_atom_type_scat_dispersion_imag
_atom_type_scat_source
C C 0.0033 0.0016 'International Tables Vol C Tables 4.2.6.8 and 6.1.1.4'
H H 0.0000 0.0000 'International Tables Vol C Tables 4.2.6.8 and 6.1.1.4'
N N 0.0061 0.0033 'International Tables Vol C Tables 4.2.6.8 and 6.1.1.4'
O O 0.0106 0.0060 'International Tables Vol C Tables 4.2.6.8 and 6.1.1.4'
Cu Cu 0.3201 1.2651 'International Tables Vol C Tables 4.2.6.8 and 6.1.1.4'
S S 0.1246 0.1234 'International Tables Vol C Tables 4.2.6.8 and 6.1.1.4'

loop_
_geom_angle_atom_site_label_1
_geom_angle_atom_site_label_2
_geom_angle_atom_site_label_3
_geom_angle
_geom_angle_site_symmetry_1
_geom_angle_site_symmetry_3
O1 Cu1 O1 93.23(15) . 2_665
O1 Cu1 N1 93.12(11) . .
O1 Cu1 N1 171.10(11) 2_665 .
O1 Cu1 N1 171.09(11) . 2_665
O1 Cu1 N1 93.12(11) 2_665 2_665
N1 Cu1 N1 81.29(16) . 2_665
O1 Cu1 O3 77.16(9) . .
O1 Cu1 O3 91.77(10) 2_665 .
N1 Cu1 O3 95.72(11) . .
N1 Cu1 O3 96.41(10) 2_665 .
O1 Cu1 O3 91.77(10) . 2_665
O1 Cu1 O3 77.16(9) 2_665 2_665
N1 Cu1 O3 96.41(10) . 2_665
N1 Cu1 O3 95.73(11) 2_665 2_665
O3 Cu1 O3 163.98(13) . 2_665
S1 S1 O4 66.6(2) 2_655 .
S1 S1 C13 83(2) 2_655 2_655
O4 S1 C13 112.0(18) . 2_655
S1 S1 C12 76.5(16) 2_655 2_655
O4 S1 C12 122.4(13) . 2_655
C13 S1 C12 104.9(18) 2_655 2_655
S1 S1 C12 63.2(16) 2_655 .
O4 S1 C12 113.5(16) . .
C13 S1 C12 25.4(19) 2_655 .
C12 S1 C12 84(3) 2_655 .
S1 S1 C13 58.7(17) 2_655 .
O4 S1 C13 99.2(9) . .
C13 S1 C13 114.4(18) 2_655 .
C12 S1 C13 23.7(13) 2_655 .
C12 S1 C13 89.6(19) . .
S1 O4 S1 46.8(4) 2_655 .
C2 O3 Cu1 106.9(2) . .
C1 O1 Cu1 120.4(2) . .
C2 N2 C4 125.0(3) . .
C2 N2 H2 117.5 . .
C4 N2 H2 117.5 . .
C11 N1 C7 118.9(3) . .
C11 N1 Cu1 126.5(2) . .
C7 N1 Cu1 114.5(2) . .
C5 C4 C3 121.2(3) . .
C5 C4 N2 118.3(3) . .
C3 C4 N2 120.5(3) . .
C4 C3 C4 118.9(4) . 3_755
C4 C3 H3A 120.5 . .
C4 C3 H3A 120.5 3_755 .
N1 C7 C8 121.3(3) . .
N1 C7 C7 114.8(2) . 2_665
C8 C7 C7 123.9(2) . 2_665
C4 C5 C6 118.6(4) . .
C4 C5 H5 120.7 . .
C6 C5 H5 120.7 . .
C9 C8 C7 118.8(3) . .
C9 C8 H8 120.6 . .
C7 C8 H8 120.6 . .
C5 C6 C5 121.3(5) 3_755 .
C5 C6 H6 119.3 3_755 .
C5 C6 H6 119.3 . .
N1 C11 C10 122.8(4) . .
N1 C11 H11 118.6 . .
C10 C11 H11 118.6 . .
O3 C2 N2 125.1(3) . .
O3 C2 C1 120.3(3) . .
N2 C2 C1 114.6(3) . .
O2 C1 O1 127.1(3) . .
O2 C1 C2 117.9(3) . .
O1 C1 C2 115.0(3) . .
C10 C9 C8 119.6(4) . .
C10 C9 H9 120.2 . .
C8 C9 H9 120.2 . .
C9 C10 C11 118.5(4) . .
C9 C10 H10 120.7 . .
C11 C10 H10 120.7 . .
S1 C12 H12A 109.5 . .
S1 C12 H12B 109.5 . .
H12A C12 H12B 109.5 . .
S1 C12 H12C 109.5 . .
H12A C12 H12C 109.5 . .
H12B C12 H12C 109.5 . .
S1 C13 H13A 109.5 . .
S1 C13 H13B 109.5 . .
H13A C13 H13B 109.5 . .
S1 C13 H13C 109.5 . .
H13A C13 H13C 109.5 . .
H13B C13 H13C 109.5 . .

loop_
_geom_bond_atom_site_label_1
_geom_bond_atom_site_label_2
_geom_bond_distance
_geom_bond_site_symmetry_2
Cu1 O1 1.983(2) .
Cu1 O1 1.983(2) 2_665
Cu1 N1 2.005(3) .
Cu1 N1 2.005(3) 2_665
Cu1 O3 2.333(2) .
Cu1 O3 2.333(2) 2_665
S1 S1 1.150(10) 2_655
S1 O4 1.448(5) .
S1 C13 1.58(4) 2_655
S1 C12 1.59(4) 2_655
S1 C12 1.73(3) .
S1 C13 1.83(4) .
O4 S1 1.448(5) 2_655
O2 C1 1.223(4) .
O3 C2 1.226(4) .
O1 C1 1.260(4) .
N2 C2 1.340(4) .
N2 C4 1.423(4) .
N2 H2 0.8600 .
N1 C11 1.338(5) .
N1 C7 1.339(4) .
C4 C5 1.380(4) .
C4 C3 1.379(4) .
C3 C4 1.379(4) 3_755
C3 H3A 0.9300 .
C7 C8 1.391(5) .
C7 C7 1.488(7) 2_665
C5 C6 1.381(5) .
C5 H5 0.9300 .
C8 C9 1.385(5) .
C8 H8 0.9300 .
C6 C5 1.381(5) 3_755
C6 H6 0.9300 .
C11 C10 1.374(6) .
C11 H11 0.9300 .
C2 C1 1.551(5) .
C9 C10 1.370(6) .
C9 H9 0.9300 .
C10 H10 0.9300 .
C12 H12A 0.9600 .
C12 H12B 0.9600 .
C12 H12C 0.9600 .
C13 H13A 0.9600 .
C13 H13B 0.9600 .
C13 H13C 0.9600 .
